data_4031104
loop_
_publ_author_name
'Zhong, Yuan'
'Ma, Shixiong'
'Li, Bai'
'Jiang, Xianxing'
'Wang, Rui'

_publ_section_title
;
 Diastereoselective Synthesis of Biheterocyclic Tetrahydrothiophene
 Derivatives via Base-Catalyzed Cascade Michael-Aldol [3 + 2] Annulation
 of 1,4-Dithiane-2,5-diol with Maleimides.
;
_journal_issue 13
_journal_name_full 'The Journal of organic chemistry'
_journal_page_first 6870
_journal_page_last 6874
_journal_paper_doi 10.1021/acs.joc.5b00897
_journal_volume 80
_journal_year 2015
_chemical_formula_moiety 'C7 H9 N O3 S'
_chemical_formula_sum 'C7 H9 N O3 S'
_chemical_formula_weight 187.21
_chemical_name_systematic
;
 ? 
;
_space_group_crystal_system monoclinic
_space_group_IT_number 14
_space_group_name_Hall '-P 2ybc'
_space_group_name_H-M_alt 'P 1 21/c 1'
_symmetry_space_group_name_Hall '-P 2ybc'
_symmetry_space_group_name_H-M 'P 1 21/c 1'
_atom_sites_solution_hydrogens geom
_atom_sites_solution_primary direct
_atom_sites_solution_secondary difmap
_audit_creation_date 2014-01-06
_audit_creation_method
;
Olex2 1.2
(compiled 2013.12.10 svn.r2850 for OlexSys, GUI svn.r4736)
;
_cell_angle_alpha 90.00
_cell_angle_beta 97.237(9)
_cell_angle_gamma 90.00
_cell_formula_units_Z 4
_cell_length_a 11.2301(9)
_cell_length_b 4.8137(4)
_cell_length_c 15.8196(17)
_cell_measurement_reflns_used 654
_cell_measurement_temperature 182(30)
_cell_measurement_theta_max 24.4370
_cell_measurement_theta_min 4.2070
_cell_volume 848.37(13)
_computing_cell_refinement
;
CrysAlisPro, Agilent Technologies,
Version 1.171.36.28 (release 01-02-2013 CrysAlis171 .NET)
(compiled Feb  1 2013,16:14:44)
;
_computing_data_collection
;
CrysAlisPro, Agilent Technologies,
Version 1.171.36.28 (release 01-02-2013 CrysAlis171 .NET)
(compiled Feb  1 2013,16:14:44)
;
_computing_data_reduction
;
CrysAlisPro, Agilent Technologies,
Version 1.171.36.28 (release 01-02-2013 CrysAlis171 .NET)
(compiled Feb  1 2013,16:14:44)
;
_computing_molecular_graphics 'Olex2 (Dolomanov et al., 2009)'
_computing_publication_material 'Olex2 (Dolomanov et al., 2009)'
_computing_structure_refinement 'ShelXL (Sheldrick, 2008)'
_computing_structure_solution 'ShelXS (Sheldrick, 2008)'
_diffrn_ambient_temperature 182(30)
_diffrn_detector_area_resol_mean 16.0733
_diffrn_measured_fraction_theta_full 0.997
_diffrn_measured_fraction_theta_max 0.998
_diffrn_measurement_device_type 'SuperNova, Dual, Cu at zero, Eos'
_diffrn_measurement_method '\w scans'
_diffrn_orient_matrix_UB_11 -0.0049334000
_diffrn_orient_matrix_UB_12 -0.0025042000
_diffrn_orient_matrix_UB_13 -0.0450778000
_diffrn_orient_matrix_UB_21 0.0627588000
_diffrn_orient_matrix_UB_22 0.0227397000
_diffrn_orient_matrix_UB_23 0.0021006000
_diffrn_orient_matrix_UB_31 0.0099182000
_diffrn_orient_matrix_UB_32 -0.1456275000
_diffrn_orient_matrix_UB_33 0.0010499000
_diffrn_radiation_monochromator mirror
_diffrn_radiation_type MoK\a
_diffrn_radiation_wavelength 0.71073
_diffrn_reflns_av_R_equivalents 0.0394
_diffrn_reflns_av_unetI/netI 0.0602
_diffrn_reflns_limit_h_max 12
_diffrn_reflns_limit_h_min -13
_diffrn_reflns_limit_k_max 5
_diffrn_reflns_limit_k_min -5
_diffrn_reflns_limit_l_max 19
_diffrn_reflns_limit_l_min -19
_diffrn_reflns_number 2948
_diffrn_reflns_theta_full 25.50
_diffrn_reflns_theta_max 26.02
_diffrn_reflns_theta_min 2.98
_diffrn_source 'SuperNova (Mo) X-ray Source'
_exptl_absorpt_coefficient_mu 0.347
_exptl_absorpt_correction_T_max 1.00000
_exptl_absorpt_correction_T_min 0.16188
_exptl_absorpt_correction_type multi-scan
_exptl_absorpt_process_details
;
CrysAlisPro, Agilent Technologies,
Version 1.171.36.28 (release 01-02-2013 CrysAlis171 .NET)
(compiled Feb  1 2013,16:14:44)
Empirical absorption correction using spherical harmonics,
 implemented in SCALE3 ABSPACK scaling algorithm.
;
_exptl_crystal_colour 'clear light colourless'
_exptl_crystal_density_diffrn 1.466
_exptl_crystal_density_method 'not measured'
_exptl_crystal_description needle
_exptl_crystal_F_000 392
_exptl_crystal_size_max 0.27
_exptl_crystal_size_mid 0.04
_exptl_crystal_size_min 0.03
_refine_diff_density_max 0.203
_refine_diff_density_min -0.381
_refine_diff_density_rms 0.052
_refine_ls_extinction_method none
_refine_ls_goodness_of_fit_ref 1.020
_refine_ls_hydrogen_treatment mixed
_refine_ls_matrix_type full
_refine_ls_number_parameters 111
_refine_ls_number_reflns 1656
_refine_ls_number_restraints 0
_refine_ls_restrained_S_all 1.020
_refine_ls_R_factor_all 0.0852
_refine_ls_R_factor_gt 0.0520
_refine_ls_shift/su_max 0.000
_refine_ls_shift/su_mean 0.000
_refine_ls_structure_factor_coef Fsqd
_refine_ls_weighting_details 'calc w=1/[\s^2^(Fo^2^)+(0.0578P)^2^+0.0000P] where P=(Fo^2^+2Fc^2^)/3'
_refine_ls_weighting_scheme calc
_refine_ls_wR_factor_gt 0.1188
_refine_ls_wR_factor_ref 0.1425
_reflns_number_gt 1068
_reflns_number_total 1656
_reflns_threshold_expression >2sigma(I)
_cod_data_source_file jo5b00897_si_001.cif
_cod_data_source_block zhangyuan0104
_cod_depositor_comments 'Adding full bibliography for 4031102--4031104.cif.'
_cod_original_cell_volume 848.36(13)
_cod_database_code 4031104
_reflns_odcompleteness_completeness 99.59
_reflns_odcompleteness_iscentric 1
_reflns_odcompleteness_theta 26.32
_olex2_refinement_description
;
1. Fixed Uiso
 At 1.2 times of:
  All C(H) groups, All C(H,H) groups
 At 1.5 times of:
  All C(H,H,H) groups, All O(H) groups
2.a Ternary CH refined with riding coordinates:
 C2(H2), C3(H3), C4(H4)
2.b Secondary CH2 refined with riding coordinates:
 C1(H1A,H1B)
2.c Idealised Me refined as rotating group:
 C7(H7A,H7B,H7C)
2.d Idealised tetrahedral OH refined as rotating group:
 O1(H1)
;

loop_
_space_group_symop_id
_space_group_symop_operation_xyz
1 'x, y, z'
2 '-x, y+1/2, -z+1/2'
3 '-x, -y, -z'
4 'x, -y-1/2, z-1/2'

loop_
_atom_site_label
_atom_site_type_symbol
_atom_site_fract_x
_atom_site_fract_y
_atom_site_fract_z
_atom_site_U_iso_or_equiv
_atom_site_adp_type
_atom_site_occupancy
_atom_site_symmetry_multiplicity
_atom_site_calc_flag
_atom_site_refinement_flags_posn
S1 S 0.30824(9) 0.0536(2) 0.95591(6) 0.0689(4) Uani 1 1 d .
O1 O 0.08788(19) -0.0669(4) 0.82007(15) 0.0521(6) Uani 1 1 d .
H1 H 0.0193 -0.1104 0.8274 0.078 Uiso 1 1 calc GR
O2 O 0.14127(18) 0.2717(5) 0.65769(13) 0.0579(6) Uani 1 1 d .
O3 O 0.45474(18) -0.1775(4) 0.80771(14) 0.0551(6) Uani 1 1 d .
N1 N 0.3040(2) 0.0231(5) 0.71664(15) 0.0392(6) Uani 1 1 d .
C1 C 0.1583(3) 0.1982(8) 0.9470(2) 0.0621(9) Uani 1 1 d .
H1A H 0.1066 0.0836 0.9773 0.074 Uiso 1 1 calc R
H1B H 0.1601 0.3844 0.9705 0.074 Uiso 1 1 calc R
C2 C 0.1132(3) 0.2037(6) 0.85252(19) 0.0431(7) Uani 1 1 d .
H2 H 0.0424 0.3235 0.8412 0.052 Uiso 1 1 calc R
C3 C 0.2170(2) 0.3178(6) 0.80906(19) 0.0413(7) Uani 1 1 d .
H3 H 0.2173 0.5214 0.8100 0.050 Uiso 1 1 calc R
C4 C 0.3355(2) 0.2021(6) 0.85528(19) 0.0430(7) Uani 1 1 d .
H4 H 0.3949 0.3515 0.8650 0.052 Uiso 1 1 calc R
C5 C 0.3760(3) -0.0084(6) 0.7942(2) 0.0401(7) Uani 1 1 d .
C6 C 0.2133(2) 0.2123(6) 0.71997(19) 0.0434(7) Uani 1 1 d .
C7 C 0.3209(3) -0.1309(7) 0.6397(2) 0.0545(9) Uani 1 1 d .
H7A H 0.3559 -0.0111 0.6010 0.082 Uiso 1 1 calc GR
H7B H 0.2446 -0.1971 0.6130 0.082 Uiso 1 1 calc GR
H7C H 0.3732 -0.2859 0.6543 0.082 Uiso 1 1 calc GR

loop_
_atom_site_aniso_label
_atom_site_aniso_U_11
_atom_site_aniso_U_22
_atom_site_aniso_U_33
_atom_site_aniso_U_23
_atom_site_aniso_U_13
_atom_site_aniso_U_12
S1 0.0642(6) 0.0952(8) 0.0449(5) 0.0061(5) -0.0024(4) 0.0067(5)
O1 0.0434(13) 0.0463(13) 0.0682(15) -0.0108(11) 0.0134(11) -0.0115(10)
O2 0.0457(13) 0.0784(16) 0.0488(14) 0.0143(12) 0.0032(10) 0.0204(12)
O3 0.0458(13) 0.0509(13) 0.0666(15) 0.0077(11) -0.0011(10) 0.0142(11)
N1 0.0304(13) 0.0420(14) 0.0453(14) 0.0041(11) 0.0047(11) 0.0030(10)
C1 0.059(2) 0.080(2) 0.049(2) -0.0089(19) 0.0109(16) -0.0016(19)
C2 0.0399(17) 0.0399(17) 0.0499(18) -0.0049(15) 0.0066(13) 0.0008(14)
C3 0.0352(16) 0.0322(15) 0.0563(19) 0.0016(14) 0.0051(13) 0.0009(13)
C4 0.0378(16) 0.0381(16) 0.0511(19) -0.0014(14) -0.0018(13) -0.0042(13)
C5 0.0333(16) 0.0353(16) 0.0513(18) 0.0046(14) 0.0037(13) -0.0041(13)
C6 0.0360(16) 0.0442(18) 0.0508(19) 0.0094(15) 0.0085(13) 0.0010(13)
C7 0.0453(19) 0.062(2) 0.057(2) -0.0074(18) 0.0103(15) 0.0054(16)

loop_
_atom_type_symbol
_atom_type_description
_atom_type_scat_dispersion_real
_atom_type_scat_dispersion_imag
_atom_type_scat_source
C C 0.0033 0.0016 'International Tables Vol C Tables 4.2.6.8 and 6.1.1.4'
H H 0.0000 0.0000 'International Tables Vol C Tables 4.2.6.8 and 6.1.1.4'
N N 0.0061 0.0033 'International Tables Vol C Tables 4.2.6.8 and 6.1.1.4'
O O 0.0106 0.0060 'International Tables Vol C Tables 4.2.6.8 and 6.1.1.4'
S S 0.1246 0.1234 'International Tables Vol C Tables 4.2.6.8 and 6.1.1.4'

loop_
_geom_angle_atom_site_label_1
_geom_angle_atom_site_label_2
_geom_angle_atom_site_label_3
_geom_angle
C4 S1 C1 92.20(15)
C2 O1 H1 109.5
C5 N1 C7 124.0(2)
C6 N1 C5 113.0(2)
C6 N1 C7 123.0(3)
S1 C1 H1A 110.5
S1 C1 H1B 110.5
H1A C1 H1B 108.7
C2 C1 S1 106.0(2)
C2 C1 H1A 110.5
C2 C1 H1B 110.5
O1 C2 C1 111.6(3)
O1 C2 H2 110.7
O1 C2 C3 107.3(2)
C1 C2 H2 110.7
C1 C2 C3 105.7(2)
C3 C2 H2 110.7
C2 C3 H3 110.7
C2 C3 C4 108.6(2)
C4 C3 H3 110.7
C6 C3 C2 111.7(2)
C6 C3 H3 110.7
C6 C3 C4 104.2(2)
S1 C4 H4 109.8
C3 C4 S1 109.2(2)
C3 C4 H4 109.8
C5 C4 S1 113.4(2)
C5 C4 C3 104.5(2)
C5 C4 H4 109.8
O3 C5 N1 124.4(3)
O3 C5 C4 128.0(3)
N1 C5 C4 107.7(2)
O2 C6 N1 122.7(3)
O2 C6 C3 128.0(3)
N1 C6 C3 109.2(2)
N1 C7 H7A 109.5
N1 C7 H7B 109.5
N1 C7 H7C 109.5
H7A C7 H7B 109.5
H7A C7 H7C 109.5
H7B C7 H7C 109.5

loop_
_geom_bond_atom_site_label_1
_geom_bond_atom_site_label_2
_geom_bond_distance
S1 C1 1.811(4)
S1 C4 1.806(3)
O1 H1 0.8200
O1 C2 1.416(3)
O2 C6 1.227(3)
O3 C5 1.201(3)
N1 C5 1.390(4)
N1 C6 1.372(3)
N1 C7 1.458(4)
C1 H1A 0.9700
C1 H1B 0.9700
C1 C2 1.516(4)
C2 H2 0.9800
C2 C3 1.528(4)
C3 H3 0.9800
C3 C4 1.540(4)
C3 C6 1.494(4)
C4 H4 0.9800
C4 C5 1.509(4)
C7 H7A 0.9600
C7 H7B 0.9600
C7 H7C 0.9600

loop_
_geom_torsion_atom_site_label_1
_geom_torsion_atom_site_label_2
_geom_torsion_atom_site_label_3
_geom_torsion_atom_site_label_4
_geom_torsion
S1 C1 C2 O1 71.5(3)
S1 C1 C2 C3 -44.9(3)
S1 C4 C5 O3 -49.9(4)
S1 C4 C5 N1 129.5(2)
O1 C2 C3 C4 -81.5(3)
O1 C2 C3 C6 32.8(3)
C1 S1 C4 C3 -10.3(2)
C1 S1 C4 C5 -126.5(2)
C1 C2 C3 C4 37.7(3)
C1 C2 C3 C6 152.0(3)
C2 C3 C4 S1 -14.2(3)
C2 C3 C4 C5 107.4(3)
C2 C3 C6 O2 70.4(4)
C2 C3 C6 N1 -107.9(3)
C3 C4 C5 O3 -168.7(3)
C3 C4 C5 N1 10.6(3)
C4 S1 C1 C2 32.1(3)
C4 C3 C6 O2 -172.6(3)
C4 C3 C6 N1 9.2(3)
C5 N1 C6 O2 179.0(3)
C5 N1 C6 C3 -2.7(3)
C6 N1 C5 O3 174.1(3)
C6 N1 C5 C4 -5.3(3)
C6 C3 C4 S1 -133.4(2)
C6 C3 C4 C5 -11.7(3)
C7 N1 C5 O3 -5.0(5)
C7 N1 C5 C4 175.6(2)
C7 N1 C6 O2 -2.0(4)
C7 N1 C6 C3 176.4(2)
